data_7125523
loop_
_publ_author_name
'Hitchcock, Peter B.'
'Nixon, John F.'
'B\"uy\"ukkidan, Nurg\"un Sakarya'

_publ_section_title
;
 Remarkable organophosphorus cage compounds from the reaction of
 cobaltocene and the triphosphole P3C2But2CH(SiMe3) 2: crystal and
 molecular structures of [Co(\h5-C5H5)(\h4-C 4H4CHCHP6C4But 4)] and
 P6C4But4CH(SiMe3)
;
_journal_issue 24
_journal_name_full 'Chemical Communications'
_journal_page_first 2720
_journal_paper_doi 10.1039/b108125j
_journal_year 2001
_chemical_formula_moiety 'C31 H47 Co P6'
_chemical_formula_sum 'C31 H47 Co P6'
_chemical_formula_weight 664.44
_chemical_name_common '[Co(Cp)(CpP6cage)]'
_space_group_IT_number 14
_space_group_name_Hall '-P 2ybc'
_space_group_name_H-M_alt 'P 1 21/c 1'
_symmetry_cell_setting monoclinic
_symmetry_space_group_name_H-M 'P 1 21/c 1'
_atom_sites_solution_hydrogens geom
_atom_sites_solution_primary direct
_atom_sites_solution_secondary difmap
_audit_creation_method SHELXL
_cell_angle_alpha 90.00
_cell_angle_beta 98.16(2)
_cell_angle_gamma 90.00
_cell_formula_units_Z 4
_cell_length_a 9.634(3)
_cell_length_b 32.706(7)
_cell_length_c 10.510(2)
_cell_measurement_reflns_used 25
_cell_measurement_temperature 173(2)
_cell_measurement_theta_max 10
_cell_measurement_theta_min 7
_cell_volume 3278.1(14)
_computing_structure_refinement 'SHELXL-93 (Sheldrick, 1993)'
_diffrn_ambient_temperature 173(2)
_diffrn_measurement_device CAD4
_diffrn_measurement_method 'omega-2theta scan'
_diffrn_radiation_monochromator graphite
_diffrn_radiation_source 'fine-focus sealed tube'
_diffrn_radiation_type MoK\a
_diffrn_radiation_wavelength 0.71073
_diffrn_reflns_av_R_equivalents 0.0377
_diffrn_reflns_av_sigmaI/netI 0.0948
_diffrn_reflns_limit_h_max 11
_diffrn_reflns_limit_h_min 0
_diffrn_reflns_limit_k_max 38
_diffrn_reflns_limit_k_min 0
_diffrn_reflns_limit_l_max 12
_diffrn_reflns_limit_l_min -12
_diffrn_reflns_number 6120
_diffrn_reflns_theta_max 24.98
_diffrn_reflns_theta_min 2.05
_exptl_absorpt_coefficient_mu 0.837
_exptl_absorpt_correction_T_max 1.00
_exptl_absorpt_correction_T_min 0.93
_exptl_absorpt_correction_type 'psi-scan data'
_exptl_crystal_density_diffrn 1.346
_exptl_crystal_F_000 1400
_exptl_crystal_size_max 0.30
_exptl_crystal_size_mid 0.30
_exptl_crystal_size_min 0.10
_refine_diff_density_max 1.567
_refine_diff_density_min -0.401
_refine_diff_density_rms 0.100
_refine_ls_extinction_method none
_refine_ls_goodness_of_fit_all 1.039
_refine_ls_goodness_of_fit_obs 1.047
_refine_ls_hydrogen_treatment 'riding mode'
_refine_ls_matrix_type full
_refine_ls_number_parameters 343
_refine_ls_number_reflns 5746
_refine_ls_number_restraints 0
_refine_ls_restrained_S_all 1.114
_refine_ls_restrained_S_obs 1.047
_refine_ls_R_factor_all 0.1022
_refine_ls_R_factor_obs 0.0563
_refine_ls_shift/esd_max -0.001
_refine_ls_shift/esd_mean 0.000
_refine_ls_structure_factor_coef Fsqd
_refine_ls_weighting_details 'w=1/[\s^2^(Fo^2^)+(0.0449P)^2^+6.1285P] where P=(Fo^2^+2Fc^2^)/3'
_refine_ls_weighting_scheme calc
_refine_ls_wR_factor_all 0.1553
_refine_ls_wR_factor_obs 0.1187
_reflns_number_observed 3897
_reflns_number_total 5769
_reflns_observed_criterion >2sigma(I)
_cod_data_source_file b108125j.txt
_cod_data_source_block feb897
_cod_depositor_comments
;
The following automatic conversions were performed:

data item '_refine_ls_weighting_scheme' value 'calc
w=1/[\s^2^(Fo^2^)+(0.0449P)^2^+6.1285P] where P=(Fo^2^+2Fc^2^)/3' was
changed to 'calc'. A new data item '_refine_ls_weighting_details' was
created with the value set to
'w=1/[\s^2^(Fo^2^)+(0.0449P)^2^+6.1285P] where P=(Fo^2^+2Fc^2^)/3'.

Automatic conversion script
Id: cif_fix_values 6909 2019-04-08 15:41:33Z antanas 
;
_cod_original_sg_symbol_H-M P2(1)/c
_cod_database_code 7125523

loop_
_symmetry_equiv_pos_as_xyz
'x, y, z'
'x, -y+1/2, z+1/2'
'-x, -y, -z'
'-x, y-1/2, -z-1/2'

loop_
_atom_site_aniso_label
_atom_site_aniso_U_11
_atom_site_aniso_U_22
_atom_site_aniso_U_33
_atom_site_aniso_U_23
_atom_site_aniso_U_13
_atom_site_aniso_U_12
Co 0.0282(4) 0.0218(4) 0.0255(4) 0.0014(3) -0.0041(3) 0.0080(3)
P1 0.0154(7) 0.0234(7) 0.0218(7) 0.0010(6) 0.0035(5) 0.0041(6)
P2 0.0159(7) 0.0172(7) 0.0222(7) 0.0024(5) 0.0024(5) 0.0004(6)
P3 0.0185(7) 0.0234(7) 0.0195(7) 0.0050(6) 0.0048(6) 0.0062(6)
P4 0.0165(7) 0.0259(8) 0.0224(7) 0.0060(6) 0.0055(6) 0.0037(6)
P5 0.0181(7) 0.0190(7) 0.0263(7) 0.0060(6) 0.0021(6) -0.0018(6)
P6 0.0185(7) 0.0253(8) 0.0249(7) -0.0019(6) -0.0037(6) 0.0022(6)
C1 0.061(5) 0.058(5) 0.054(5) 0.034(4) 0.017(4) 0.040(4)
C2 0.048(4) 0.030(4) 0.066(5) -0.006(3) -0.002(4) 0.020(3)
C3 0.046(4) 0.060(5) 0.038(4) 0.008(4) 0.004(3) 0.032(4)
C4 0.026(4) 0.041(4) 0.098(7) 0.002(4) 0.003(4) 0.010(3)
C5 0.049(5) 0.095(7) 0.047(5) -0.026(5) -0.031(4) 0.044(5)
C6 0.020(3) 0.015(3) 0.032(3) 0.003(2) -0.003(2) 0.001(2)
C7 0.039(3) 0.022(3) 0.026(3) -0.001(2) -0.006(3) 0.013(3)
C8 0.037(4) 0.025(3) 0.030(3) 0.008(2) 0.006(3) 0.016(3)
C9 0.030(3) 0.013(3) 0.033(3) 0.003(2) 0.003(2) 0.007(2)
C10 0.022(3) 0.018(3) 0.024(3) 0.001(2) 0.002(2) 0.002(2)
C11 0.017(3) 0.021(3) 0.021(3) 0.000(2) 0.004(2) 0.001(2)
C12 0.020(3) 0.022(3) 0.026(3) -0.001(2) 0.001(2) 0.004(2)
C13 0.032(3) 0.018(3) 0.036(3) -0.007(2) -0.010(3) 0.001(2)
C14 0.044(4) 0.021(3) 0.035(3) -0.007(2) -0.007(3) 0.014(3)
C15 0.049(4) 0.020(3) 0.073(5) 0.000(3) -0.014(4) -0.005(3)
C16 0.057(5) 0.038(4) 0.041(4) -0.015(3) -0.012(3) 0.023(3)
C17 0.013(2) 0.024(3) 0.016(2) 0.006(2) 0.000(2) 0.003(2)
C18 0.034(3) 0.019(3) 0.029(3) -0.002(2) 0.005(3) 0.012(3)
C19 0.046(4) 0.029(3) 0.027(3) -0.009(3) 0.005(3) 0.004(3)
C20 0.044(4) 0.038(4) 0.046(4) -0.012(3) 0.007(3) 0.022(3)
C21 0.057(4) 0.021(3) 0.033(3) 0.001(3) 0.001(3) 0.004(3)
C22 0.016(3) 0.028(3) 0.019(3) 0.001(2) 0.001(2) 0.003(2)
C23 0.032(3) 0.042(4) 0.022(3) 0.011(3) 0.009(3) 0.015(3)
C24 0.039(4) 0.062(5) 0.044(4) 0.023(4) 0.018(3) 0.004(4)
C25 0.054(4) 0.071(5) 0.023(3) 0.004(3) 0.019(3) 0.029(4)
C26 0.043(4) 0.061(4) 0.025(3) 0.010(3) 0.008(3) 0.026(3)
C27 0.016(3) 0.031(3) 0.020(3) 0.007(2) 0.001(2) 0.003(2)
C28 0.011(3) 0.035(3) 0.038(3) 0.010(3) 0.003(2) -0.002(2)
C29 0.020(3) 0.054(4) 0.062(5) 0.018(4) 0.000(3) -0.005(3)
C30 0.017(3) 0.058(4) 0.051(4) 0.011(3) 0.011(3) 0.008(3)
C31 0.018(3) 0.070(5) 0.045(4) 0.012(4) -0.004(3) 0.009(3)

loop_
_atom_site_label
_atom_site_type_symbol
_atom_site_fract_x
_atom_site_fract_y
_atom_site_fract_z
_atom_site_U_iso_or_equiv
_atom_site_thermal_displace_type
_atom_site_occupancy
_atom_site_calc_flag
_atom_site_refinement_flags
Co Co 0.24015(8) 0.67737(2) 0.39420(7) 0.0259(2) Uani 1 d .
P1 P 0.59071(14) 0.61862(4) 0.87683(13) 0.0201(3) Uani 1 d .
P2 P 0.56471(14) 0.58041(4) 0.70417(13) 0.0185(3) Uani 1 d .
P3 P 0.84590(14) 0.55680(4) 0.87894(12) 0.0203(3) Uani 1 d .
P4 P 0.87014(14) 0.60151(4) 0.66637(13) 0.0213(3) Uani 1 d .
P5 P 0.73476(14) 0.65538(4) 0.65609(13) 0.0212(3) Uani 1 d .
P6 P 0.86601(14) 0.63741(4) 0.94360(13) 0.0235(3) Uani 1 d .
C1 C 0.1427(8) 0.7275(2) 0.3017(7) 0.057(2) Uani 1 d .
H1 H 0.1800(8) 0.7443(2) 0.2411(7) 0.068 Uiso 1 calc R
C2 C 0.1620(7) 0.7332(2) 0.4341(7) 0.049(2) Uani 1 d .
H2 H 0.2165(7) 0.7542(2) 0.4796(7) 0.059 Uiso 1 calc R
C3 C 0.0892(7) 0.7034(2) 0.4877(7) 0.048(2) Uani 1 d .
H3 H 0.0818(7) 0.7007(2) 0.5765(7) 0.058 Uiso 1 calc R
C4 C 0.0282(7) 0.6780(2) 0.3901(9) 0.056(2) Uani 1 d .
H4 H -0.0259(7) 0.6543(2) 0.4010(9) 0.067 Uiso 1 calc R
C5 C 0.0595(8) 0.6930(3) 0.2727(7) 0.067(3) Uani 1 d .
H5 H 0.0299(8) 0.6819(3) 0.1897(7) 0.081 Uiso 1 calc R
C6 C 0.3218(5) 0.62457(15) 0.4762(5) 0.0231(12) Uani 1 d .
H6 H 0.2501(5) 0.60981(15) 0.5096(5) 0.028 Uiso 1 calc R
C7 C 0.3355(6) 0.6282(2) 0.3436(5) 0.0300(14) Uani 1 d .
H7 H 0.2982(6) 0.6102(2) 0.2764(5) 0.036 Uiso 1 calc R
C8 C 0.4157(6) 0.6639(2) 0.3318(5) 0.0303(14) Uani 1 d .
H8 H 0.4427(6) 0.6745(2) 0.2549(5) 0.036 Uiso 1 calc R
C9 C 0.4478(6) 0.6806(2) 0.4557(5) 0.0255(12) Uani 1 d .
H9 H 0.4716(6) 0.7083(2) 0.4739(5) 0.031 Uiso 1 calc R
C10 C 0.4389(5) 0.64780(15) 0.5558(5) 0.0213(11) Uani 1 d .
H10 H 0.4064(5) 0.65962(15) 0.6342(5) 0.026 Uiso 1 calc R
C11 C 0.5773(5) 0.6236(2) 0.5918(5) 0.0196(11) Uani 1 d .
H11 H 0.5991(5) 0.6112(2) 0.5101(5) 0.024 Uiso 1 calc R
C12 C 0.7148(5) 0.6591(2) 0.8292(5) 0.0230(12) Uani 1 d .
C13 C 0.6801(6) 0.7045(2) 0.8688(5) 0.0300(14) Uani 1 d .
C14 C 0.5440(6) 0.7195(2) 0.7893(6) 0.0344(15) Uani 1 d .
H14C H 0.5530(6) 0.7182(2) 0.6977(6) 0.052 Uiso 1 calc R
H14B H 0.5258(6) 0.7478(2) 0.8128(6) 0.052 Uiso 1 calc R
H14A H 0.4659(6) 0.7021(2) 0.8066(6) 0.052 Uiso 1 calc R
C15 C 0.8003(7) 0.7325(2) 0.8457(7) 0.050(2) Uani 1 d .
H15C H 0.8134(7) 0.7311(2) 0.7551(7) 0.075 Uiso 1 calc R
H15B H 0.8865(7) 0.7237(2) 0.8997(7) 0.075 Uiso 1 calc R
H15A H 0.7783(7) 0.7607(2) 0.8675(7) 0.075 Uiso 1 calc R
C16 C 0.6614(7) 0.7071(2) 1.0094(6) 0.047(2) Uani 1 d .
H16C H 0.5842(7) 0.6892(2) 1.0255(6) 0.071 Uiso 1 calc R
H16B H 0.6398(7) 0.7353(2) 1.0307(6) 0.071 Uiso 1 calc R
H16A H 0.7481(7) 0.6984(2) 1.0629(6) 0.071 Uiso 1 calc R
C17 C 0.7462(5) 0.5605(2) 0.7107(5) 0.0180(11) Uani 1 d .
C18 C 0.7467(6) 0.5189(2) 0.6357(5) 0.0272(13) Uani 1 d .
C19 C 0.6795(7) 0.5256(2) 0.4966(5) 0.0342(14) Uani 1 d .
H19C H 0.7327(7) 0.5463(2) 0.4565(5) 0.051 Uiso 1 calc R
H19B H 0.5826(7) 0.5349(2) 0.4950(5) 0.051 Uiso 1 calc R
H19A H 0.6801(7) 0.4998(2) 0.4489(5) 0.051 Uiso 1 calc R
C20 C 0.8951(7) 0.5033(2) 0.6342(6) 0.042(2) Uani 1 d .
H20C H 0.9486(7) 0.5236(2) 0.5926(6) 0.064 Uiso 1 calc R
H20B H 0.8920(7) 0.4775(2) 0.5863(6) 0.064 Uiso 1 calc R
H20A H 0.9403(7) 0.4988(2) 0.7226(6) 0.064 Uiso 1 calc R
C21 C 0.6665(7) 0.4869(2) 0.7005(6) 0.037(2) Uani 1 d .
H21C H 0.5703(7) 0.4963(2) 0.7024(6) 0.056 Uiso 1 calc R
H21B H 0.7129(7) 0.4824(2) 0.7886(6) 0.056 Uiso 1 calc R
H21A H 0.6645(7) 0.4612(2) 0.6523(6) 0.056 Uiso 1 calc R
C22 C 0.7464(5) 0.5931(2) 0.9705(5) 0.0208(12) Uani 1 d .
C23 C 0.7274(6) 0.5776(2) 1.1049(5) 0.0313(14) Uani 1 d .
C24 C 0.6307(7) 0.5403(2) 1.0886(6) 0.047(2) Uani 1 d .
H24C H 0.5402(7) 0.5480(2) 1.0399(6) 0.071 Uiso 1 calc R
H24B H 0.6164(7) 0.5300(2) 1.1734(6) 0.071 Uiso 1 calc R
H24A H 0.6737(7) 0.5188(2) 1.0421(6) 0.071 Uiso 1 calc R
C25 C 0.6645(7) 0.6106(2) 1.1833(6) 0.048(2) Uani 1 d .
H25C H 0.7270(7) 0.6344(2) 1.1935(6) 0.072 Uiso 1 calc R
H25B H 0.6538(7) 0.5996(2) 1.2682(6) 0.072 Uiso 1 calc R
H25A H 0.5726(7) 0.6188(2) 1.1385(6) 0.072 Uiso 1 calc R
C26 C 0.8691(6) 0.5656(2) 1.1809(5) 0.042(2) Uani 1 d .
H26C H 0.9307(6) 0.5896(2) 1.1911(5) 0.064 Uiso 1 calc R
H26B H 0.9123(6) 0.5442(2) 1.1344(5) 0.064 Uiso 1 calc R
H26A H 0.8550(6) 0.5554(2) 1.2658(5) 0.064 Uiso 1 calc R
C27 C 0.9521(5) 0.6025(2) 0.8381(5) 0.0224(12) Uani 1 d .
C28 C 1.1146(5) 0.6026(2) 0.8639(5) 0.0279(13) Uani 1 d .
C29 C 1.1651(6) 0.6437(2) 0.8172(7) 0.046(2) Uani 1 d .
H29C H 1.1307(6) 0.6470(2) 0.7255(7) 0.069 Uiso 1 calc R
H29B H 1.2678(6) 0.6444(2) 0.8307(7) 0.069 Uiso 1 calc R
H29A H 1.1290(6) 0.6660(2) 0.8657(7) 0.069 Uiso 1 calc R
C30 C 1.1756(6) 0.5682(2) 0.7921(6) 0.041(2) Uani 1 d .
H30C H 1.1433(6) 0.5709(2) 0.6998(6) 0.062 Uiso 1 calc R
H30B H 1.1447(6) 0.5418(2) 0.8224(6) 0.062 Uiso 1 calc R
H30A H 1.2783(6) 0.5696(2) 0.8078(6) 0.062 Uiso 1 calc R
C31 C 1.1674(6) 0.5972(2) 1.0059(6) 0.045(2) Uani 1 d .
H31C H 1.1296(6) 0.6190(2) 1.0549(6) 0.068 Uiso 1 calc R
H31B H 1.2700(6) 0.5984(2) 1.0200(6) 0.068 Uiso 1 calc R
H31A H 1.1365(6) 0.5706(2) 1.0347(6) 0.068 Uiso 1 calc R

loop_
_atom_type_symbol
_atom_type_description
_atom_type_scat_dispersion_real
_atom_type_scat_dispersion_imag
_atom_type_scat_source
C C 0.0033 0.0016 'International Tables Vol C Tables 4.2.6.8 and 6.1.1.4'
H H 0.0000 0.0000 'International Tables Vol C Tables 4.2.6.8 and 6.1.1.4'
P P 0.1023 0.0942 'International Tables Vol C Tables 4.2.6.8 and 6.1.1.4'
Co Co 0.3494 0.9721 'International Tables Vol C Tables 4.2.6.8 and 6.1.1.4'

loop_
_geom_angle_atom_site_label_1
_geom_angle_atom_site_label_2
_geom_angle_atom_site_label_3
_geom_angle
C8 Co C7 42.4(2)
C8 Co C9 41.5(2)
C7 Co C9 69.4(2)
C8 Co C4 155.6(3)
C7 Co C4 120.6(3)
C9 Co C4 162.3(3)
C8 Co C6 69.4(2)
C7 Co C6 41.6(2)
C9 Co C6 66.6(2)
C4 Co C6 110.1(3)
C8 Co C2 129.4(3)
C7 Co C2 171.6(3)
C9 Co C2 105.4(3)
C4 Co C2 66.3(3)
C6 Co C2 143.4(3)
C8 Co C3 164.3(3)
C7 Co C3 149.4(3)
C9 Co C3 124.3(3)
C4 Co C3 39.6(3)
C6 Co C3 114.0(3)
C2 Co C3 39.0(3)
C8 Co C1 112.3(3)
C7 Co C1 136.3(3)
C9 Co C1 118.3(3)
C4 Co C1 66.1(3)
C6 Co C1 174.6(3)
C2 Co C1 39.6(3)
C3 Co C1 65.8(3)
C8 Co C5 122.8(3)
C7 Co C5 114.8(3)
C9 Co C5 153.3(3)
C4 Co C5 39.9(3)
C6 Co C5 135.3(3)
C2 Co C5 66.6(3)
C3 Co C5 66.6(3)
C1 Co C5 39.3(3)
C22 P1 C12 87.8(2)
C22 P1 P2 99.8(2)
C12 P1 P2 100.5(2)
C11 P2 C17 98.3(2)
C11 P2 P1 94.7(2)
C17 P2 P1 100.0(2)
C22 P3 C17 102.1(2)
C22 P3 C27 87.1(2)
C17 P3 C27 87.5(2)
C27 P4 C17 88.2(2)
C27 P4 P5 101.7(2)
C17 P4 P5 100.9(2)
C12 P5 C11 101.3(2)
C12 P5 P4 98.5(2)
C11 P5 P4 91.0(2)
C27 P6 C12 102.7(2)
C27 P6 C22 87.2(2)
C12 P6 C22 87.2(2)
C5 C1 C2 108.6(7)
C5 C1 Co 70.7(4)
C2 C1 Co 69.3(4)
C3 C2 C1 108.3(7)
C3 C2 Co 70.9(4)
C1 C2 Co 71.0(4)
C2 C3 C4 108.1(7)
C2 C3 Co 70.1(4)
C4 C3 Co 69.6(4)
C3 C4 C5 108.7(7)
C3 C4 Co 70.8(4)
C5 C4 Co 71.4(4)
C1 C5 C4 106.3(6)
C1 C5 Co 70.0(4)
C4 C5 Co 68.7(4)
C7 C6 C10 109.6(5)
C7 C6 Co 66.4(3)
C10 C6 Co 91.2(3)
C8 C7 C6 106.4(5)
C8 C7 Co 68.3(3)
C6 C7 Co 72.0(3)
C9 C8 C7 106.9(5)
C9 C8 Co 71.8(3)
C7 C8 Co 69.3(3)
C8 C9 C10 110.0(5)
C8 C9 Co 66.7(3)
C10 C9 Co 92.0(3)
C6 C10 C9 94.7(4)
C6 C10 C11 115.3(4)
C9 C10 C11 113.5(4)
C10 C11 P2 114.3(3)
C10 C11 P5 115.4(3)
P2 C11 P5 108.3(2)
C13 C12 P5 111.8(4)
C13 C12 P6 110.8(3)
P5 C12 P6 114.8(3)
C13 C12 P1 114.8(4)
P5 C12 P1 111.6(3)
P6 C12 P1 91.6(2)
C16 C13 C15 108.7(5)
C16 C13 C14 107.6(5)
C15 C13 C14 109.4(5)
C16 C13 C12 111.4(5)
C15 C13 C12 109.1(5)
C14 C13 C12 110.5(4)
C18 C17 P2 110.8(3)
C18 C17 P3 112.1(3)
P2 C17 P3 114.0(3)
C18 C17 P4 116.2(4)
P2 C17 P4 111.4(3)
P3 C17 P4 91.2(2)
C21 C18 C20 108.2(5)
C21 C18 C19 110.8(5)
C20 C18 C19 108.0(5)
C21 C18 C17 109.5(4)
C20 C18 C17 111.4(5)
C19 C18 C17 109.0(4)
C23 C22 P1 116.1(4)
C23 C22 P3 113.5(4)
P1 C22 P3 116.3(3)
C23 C22 P6 123.0(4)
P1 C22 P6 92.3(2)
P3 C22 P6 92.4(2)
C24 C23 C26 109.7(5)
C24 C23 C25 109.9(5)
C26 C23 C25 106.9(5)
C24 C23 C22 108.1(5)
C26 C23 C22 110.5(5)
C25 C23 C22 111.7(5)
C28 C27 P4 116.6(4)
C28 C27 P6 114.6(4)
P4 C27 P6 115.0(3)
C28 C27 P3 121.8(4)
P4 C27 P3 92.2(2)
P6 C27 P3 92.8(2)
C31 C28 C30 107.6(5)
C31 C28 C29 109.9(5)
C30 C28 C29 109.2(5)
C31 C28 C27 111.1(5)
C30 C28 C27 111.3(5)
C29 C28 C27 107.8(4)

loop_
_geom_bond_atom_site_label_1
_geom_bond_atom_site_label_2
_geom_bond_distance
Co C8 1.949(6)
Co C7 1.963(5)
Co C9 2.016(5)
Co C4 2.036(7)
Co C6 2.038(5)
Co C2 2.041(6)
Co C3 2.052(7)
Co C1 2.063(6)
Co C5 2.072(6)
P1 C22 1.870(5)
P1 C12 1.897(6)
P1 P2 2.188(2)
P2 C11 1.857(5)
P2 C17 1.858(5)
P3 C22 1.876(5)
P3 C17 1.893(5)
P3 C27 1.893(5)
P4 C27 1.865(5)
P4 C17 1.897(5)
P4 P5 2.185(2)
P5 C12 1.861(5)
P5 C11 1.882(5)
P6 C27 1.867(6)
P6 C12 1.890(5)
P6 C22 1.897(5)
C1 C5 1.392(11)
C1 C2 1.391(10)
C2 C3 1.367(10)
C3 C4 1.385(10)
C4 C5 1.401(11)
C6 C7 1.423(8)
C6 C10 1.510(7)
C7 C8 1.414(8)
C8 C9 1.405(8)
C9 C10 1.513(7)
C10 C11 1.550(7)
C12 C13 1.591(7)
C13 C16 1.516(8)
C13 C15 1.522(8)
C13 C14 1.532(7)
C17 C18 1.573(7)
C18 C21 1.519(8)
C18 C20 1.520(8)
C18 C19 1.528(7)
C22 C23 1.536(7)
C23 C24 1.530(9)
C23 C26 1.531(8)
C23 C25 1.534(8)
C27 C28 1.551(7)
C28 C31 1.518(8)
C28 C30 1.519(8)
C28 C29 1.533(8)
